data_4131121
loop_
_publ_author_name
'Woerly, Eric M.'
'Banik, Steven M.'
'Jacobsen, Eric N.'

_publ_section_title
;
 Enantioselective, Catalytic Fluorolactonization Reactions with a
 Nucleophilic Fluoride Source.
;
_journal_issue 42
_journal_name_full 'Journal of the American Chemical Society'
_journal_page_first 13858
_journal_page_last 13861
_journal_paper_doi 10.1021/jacs.6b09499
_journal_volume 138
_journal_year 2016
_chemical_absolute_configuration ad
_chemical_formula_sum 'C12 H12 Cl F O2'
_chemical_formula_weight 242.67
_space_group_crystal_system monoclinic
_space_group_IT_number 5
_space_group_name_Hall 'C 2y'
_space_group_name_H-M_alt 'C 1 2 1'
_atom_sites_solution_hydrogens geom
_audit_creation_method SHELXL-2014/6
_cell_angle_alpha 90
_cell_angle_beta 123.3915(9)
_cell_angle_gamma 90
_cell_formula_units_Z 4
_cell_length_a 21.6152(6)
_cell_length_b 4.31270(10)
_cell_length_c 14.1504(4)
_cell_measurement_reflns_used 9894
_cell_measurement_temperature 100(2)
_cell_measurement_theta_max 66.5
_cell_measurement_theta_min 3.74
_cell_volume 1101.35(5)
_computing_cell_refinement 'SAINT 8.34C (Bruker-AXS, 2014)'
_computing_data_collection 'APEX2 v2014.3.0 (Bruker-AXS, 2014)'
_computing_data_reduction 'SAINT 8.34C (Bruker-AXS, 2014)'
_computing_molecular_graphics 'Bruker SHELXTL (Sheldrick, 2015)'
_computing_publication_material 'Bruker SHELXTL (Sheldrick, 2015)'
_computing_structure_refinement 'SHELXL-2014 (Sheldrick, 2015)'
_computing_structure_solution 'SHELXT-2014 (Sheldrick, 2015)'
_diffrn_ambient_temperature 100(2)
_diffrn_measured_fraction_theta_full 0.979
_diffrn_measured_fraction_theta_max 0.978
_diffrn_measurement_device_type
;
Bruker D8 goniometer with CCD area detector  
;
_diffrn_measurement_method 'omega and phi scans'
_diffrn_radiation_monochromator graphite
_diffrn_radiation_source 'I\mS microfocus tube'
_diffrn_radiation_type CuK\a
_diffrn_radiation_wavelength 1.54178
_diffrn_reflns_av_R_equivalents 0.0269
_diffrn_reflns_av_unetI/netI 0.0148
_diffrn_reflns_Laue_measured_fraction_full 0.979
_diffrn_reflns_Laue_measured_fraction_max 0.978
_diffrn_reflns_limit_h_max 25
_diffrn_reflns_limit_h_min -25
_diffrn_reflns_limit_k_max 4
_diffrn_reflns_limit_k_min -4
_diffrn_reflns_limit_l_max 16
_diffrn_reflns_limit_l_min -16
_diffrn_reflns_number 12210
_diffrn_reflns_point_group_measured_fraction_full 0.900
_diffrn_reflns_point_group_measured_fraction_max 0.898
_diffrn_reflns_theta_full 66.500
_diffrn_reflns_theta_max 66.722
_diffrn_reflns_theta_min 3.741
_exptl_absorpt_coefficient_mu 3.063
_exptl_absorpt_correction_T_max 0.8058
_exptl_absorpt_correction_T_min 0.6808
_exptl_absorpt_correction_type multi-scan
_exptl_absorpt_process_details sadabs
_exptl_crystal_colour colorless
_exptl_crystal_density_diffrn 1.463
_exptl_crystal_description needle
_exptl_crystal_F_000 504
_exptl_crystal_size_max 0.260
_exptl_crystal_size_mid 0.140
_exptl_crystal_size_min 0.120
_refine_diff_density_max 0.168
_refine_diff_density_min -0.212
_refine_diff_density_rms 0.033
_refine_ls_abs_structure_details
;
 Flack x determined using 648 quotients [(I+)-(I-)]/[(I+)+(I-)]
 (Parsons, Flack and Wagner, Acta Cryst. B69 (2013) 249-259).
;
_refine_ls_abs_structure_Flack -0.004(12)
_refine_ls_extinction_method none
_refine_ls_goodness_of_fit_ref 1.076
_refine_ls_hydrogen_treatment constr
_refine_ls_matrix_type full
_refine_ls_number_parameters 145
_refine_ls_number_reflns 1747
_refine_ls_number_restraints 1
_refine_ls_restrained_S_all 1.075
_refine_ls_R_factor_all 0.0223
_refine_ls_R_factor_gt 0.0221
_refine_ls_shift/su_max 0.000
_refine_ls_shift/su_mean 0.000
_refine_ls_structure_factor_coef Fsqd
_refine_ls_weighting_details 'w=1/[\s^2^(Fo^2^)+(0.0339P)^2^+0.6658P] where P=(Fo^2^+2Fc^2^)/3'
_refine_ls_weighting_scheme calc
_refine_ls_wR_factor_gt 0.0586
_refine_ls_wR_factor_ref 0.0592
_reflns_Friedel_coverage 0.603
_reflns_Friedel_fraction_full 0.793
_reflns_Friedel_fraction_max 0.791
_reflns_number_gt 1734
_reflns_number_total 1747
_reflns_threshold_expression 'I > 2\s(I)'
_cod_data_source_file ja6b09499_si_003.cif
_cod_data_source_block EMW-456A-IV-37
_cod_original_sg_symbol_H-M 'C 2'
_cod_database_code 4131121
_shelx_space_group_comment
;
The symmetry employed for this shelxl refinement is uniquely defined
by the following loop, which should always be used as a source of
symmetry information in preference to the above space-group names.
They are only intended as comments.
;
_shelx_estimated_absorpt_t_min 0.503
_shelx_estimated_absorpt_t_max 0.710
_refine_ls_abs_structure_hooft 0.011(6)
_shelxl_version_number 2014/6

loop_
_space_group_symop_operation_xyz
'x, y, z'
'-x, y, -z'
'x+1/2, y+1/2, z'
'-x+1/2, y+1/2, -z'

loop_
_atom_site_label
_atom_site_type_symbol
_atom_site_fract_x
_atom_site_fract_y
_atom_site_fract_z
_atom_site_U_iso_or_equiv
_atom_site_adp_type
_atom_site_occupancy
_atom_site_site_symmetry_order
_atom_site_calc_flag
_atom_site_refinement_flags_posn
_atom_site_refinement_flags_adp
C1 C 0.33813(11) 0.6519(7) 0.28259(16) 0.0173(4) Uani 1 1 d . .
C2 C 0.26535(12) 0.4968(6) 0.21046(18) 0.0166(5) Uani 1 1 d . .
C3 C 0.23091(12) 0.4921(6) 0.09333(18) 0.0209(5) Uani 1 1 d . .
H3 H 0.2544 0.5854 0.0601 0.025 Uiso 1 1 calc R U
C4 C 0.16257(12) 0.3516(6) 0.02562(18) 0.0231(5) Uani 1 1 d . .
H4 H 0.1392 0.3482 -0.0542 0.028 Uiso 1 1 calc R U
C5 C 0.12793(11) 0.2152(7) 0.07360(18) 0.0235(5) Uani 1 1 d . .
H5 H 0.0811 0.1180 0.0266 0.028 Uiso 1 1 calc R U
C6 C 0.16172(12) 0.2208(6) 0.19023(18) 0.0200(5) Uani 1 1 d . .
H6 H 0.1380 0.1279 0.2231 0.024 Uiso 1 1 calc R U
C7 C 0.23011(12) 0.3622(6) 0.25848(18) 0.0164(4) Uani 1 1 d . .
C8 C 0.26875(11) 0.3775(5) 0.38446(17) 0.0163(5) Uani 1 1 d . .
H8 H 0.2522 0.2009 0.4111 0.020 Uiso 1 1 calc R U
C9 C 0.35173(11) 0.3642(6) 0.44176(17) 0.0166(5) Uani 1 1 d . .
H9 H 0.3650 0.1560 0.4268 0.020 Uiso 1 1 calc R U
C10 C 0.39461(12) 0.4127(6) 0.56885(18) 0.0176(5) Uani 1 1 d . .
H10A H 0.3714 0.2883 0.6001 0.021 Uiso 1 1 calc R U
H10B H 0.3914 0.6337 0.5846 0.021 Uiso 1 1 calc R U
C11 C 0.47613(11) 0.3212(6) 0.62870(18) 0.0195(5) Uani 1 1 d . .
H11A H 0.4792 0.0989 0.6143 0.023 Uiso 1 1 calc R U
H11B H 0.4989 0.4419 0.5960 0.023 Uiso 1 1 calc R U
C12 C 0.51998(12) 0.3755(6) 0.75544(19) 0.0214(5) Uani 1 1 d . .
H12A H 0.5214 0.6006 0.7703 0.026 Uiso 1 1 calc R U
H12B H 0.5716 0.3042 0.7894 0.026 Uiso 1 1 calc R U
O1 O 0.37648(8) 0.6004(3) 0.39593(12) 0.0171(4) Uani 1 1 d . .
O2 O 0.36472(9) 0.8275(4) 0.24758(13) 0.0233(4) Uani 1 1 d . .
F1 F 0.25033(6) 0.6629(4) 0.41345(9) 0.0205(3) Uani 1 1 d . .
Cl1 Cl 0.48011(3) 0.17304(15) 0.82179(4) 0.02369(16) Uani 1 1 d . .

loop_
_atom_site_aniso_label
_atom_site_aniso_U_11
_atom_site_aniso_U_22
_atom_site_aniso_U_33
_atom_site_aniso_U_23
_atom_site_aniso_U_13
_atom_site_aniso_U_12
C1 0.0184(9) 0.0183(12) 0.0181(9) 0.0000(10) 0.0120(8) 0.0028(10)
C2 0.0167(11) 0.0158(12) 0.0180(10) 0.0009(9) 0.0101(9) 0.0041(9)
C3 0.0221(11) 0.0240(14) 0.0194(11) 0.0021(10) 0.0132(9) 0.0049(10)
C4 0.0204(11) 0.0305(14) 0.0136(10) -0.0010(10) 0.0062(9) 0.0059(10)
C5 0.0158(10) 0.0270(15) 0.0203(10) -0.0038(11) 0.0054(8) -0.0001(11)
C6 0.0182(10) 0.0211(14) 0.0220(10) 0.0006(10) 0.0120(9) 0.0007(10)
C7 0.0164(10) 0.0156(12) 0.0166(10) -0.0003(9) 0.0087(9) 0.0026(9)
C8 0.0178(11) 0.0152(13) 0.0181(11) -0.0010(9) 0.0112(9) 0.0002(9)
C9 0.0170(10) 0.0167(13) 0.0165(11) -0.0006(9) 0.0097(9) -0.0006(9)
C10 0.0181(10) 0.0187(13) 0.0165(10) 0.0007(8) 0.0099(9) 0.0013(9)
C11 0.0160(10) 0.0232(13) 0.0187(11) 0.0009(9) 0.0090(9) 0.0007(9)
C12 0.0169(11) 0.0230(14) 0.0220(11) 0.0006(10) 0.0091(9) -0.0017(10)
O1 0.0164(7) 0.0194(11) 0.0155(7) -0.0006(6) 0.0087(6) -0.0023(6)
O2 0.0242(8) 0.0262(9) 0.0237(8) 0.0015(7) 0.0159(7) -0.0024(7)
F1 0.0208(6) 0.0221(7) 0.0202(5) -0.0020(6) 0.0122(5) 0.0043(6)
Cl1 0.0209(2) 0.0292(3) 0.0194(2) 0.0046(2) 0.01012(19) 0.0034(2)

loop_
_atom_type_symbol
_atom_type_description
_atom_type_scat_dispersion_real
_atom_type_scat_dispersion_imag
_atom_type_scat_source
C C 0.0181 0.0091 'International Tables Vol C Tables 4.2.6.8 and 6.1.1.4'
H H 0.0000 0.0000 'International Tables Vol C Tables 4.2.6.8 and 6.1.1.4'
Cl Cl 0.3639 0.7018 'International Tables Vol C Tables 4.2.6.8 and 6.1.1.4'
F F 0.0727 0.0534 'International Tables Vol C Tables 4.2.6.8 and 6.1.1.4'
O O 0.0492 0.0322 'International Tables Vol C Tables 4.2.6.8 and 6.1.1.4'

loop_
_geom_angle_atom_site_label_1
_geom_angle_atom_site_label_2
_geom_angle_atom_site_label_3
_geom_angle
O2 C1 O1 117.85(19)
O2 C1 C2 124.35(18)
O1 C1 C2 117.77(19)
C3 C2 C7 119.7(2)
C3 C2 C1 119.68(19)
C7 C2 C1 120.62(18)
C4 C3 C2 119.9(2)
C4 C3 H3 120.1
C2 C3 H3 120.1
C3 C4 C5 120.34(19)
C3 C4 H4 119.8
C5 C4 H4 119.8
C4 C5 C6 120.1(2)
C4 C5 H5 120.0
C6 C5 H5 120.0
C7 C6 C5 119.8(2)
C7 C6 H6 120.1
C5 C6 H6 120.1
C6 C7 C2 120.17(19)
C6 C7 C8 122.11(19)
C2 C7 C8 117.71(19)
F1 C8 C7 108.69(17)
F1 C8 C9 108.46(18)
C7 C8 C9 110.93(17)
F1 C8 H8 109.6
C7 C8 H8 109.6
C9 C8 H8 109.6
O1 C9 C8 110.67(17)
O1 C9 C10 107.25(17)
C8 C9 C10 113.68(17)
O1 C9 H9 108.4
C8 C9 H9 108.4
C10 C9 H9 108.4
C9 C10 C11 112.78(17)
C9 C10 H10A 109.0
C11 C10 H10A 109.0
C9 C10 H10B 109.0
C11 C10 H10B 109.0
H10A C10 H10B 107.8
C12 C11 C10 113.28(18)
C12 C11 H11A 108.9
C10 C11 H11A 108.9
C12 C11 H11B 108.9
C10 C11 H11B 108.9
H11A C11 H11B 107.7
C11 C12 Cl1 111.88(16)
C11 C12 H12A 109.2
Cl1 C12 H12A 109.2
C11 C12 H12B 109.2
Cl1 C12 H12B 109.2
H12A C12 H12B 107.9
C1 O1 C9 120.29(17)

loop_
_geom_bond_atom_site_label_1
_geom_bond_atom_site_label_2
_geom_bond_distance
C1 O2 1.209(3)
C1 O1 1.358(2)
C1 C2 1.482(3)
C2 C3 1.394(3)
C2 C7 1.396(3)
C3 C4 1.382(3)
C3 H3 0.9500
C4 C5 1.388(3)
C4 H4 0.9500
C5 C6 1.390(3)
C5 H5 0.9500
C6 C7 1.385(3)
C6 H6 0.9500
C7 C8 1.497(3)
C8 F1 1.422(3)
C8 C9 1.509(3)
C8 H8 1.0000
C9 O1 1.458(3)
C9 C10 1.517(3)
C9 H9 1.0000
C10 C11 1.528(3)
C10 H10A 0.9900
C10 H10B 0.9900
C11 C12 1.516(3)
C11 H11A 0.9900
C11 H11B 0.9900
C12 Cl1 1.810(2)
C12 H12A 0.9900
C12 H12B 0.9900

loop_
_geom_torsion_atom_site_label_1
_geom_torsion_atom_site_label_2
_geom_torsion_atom_site_label_3
_geom_torsion_atom_site_label_4
_geom_torsion
O2 C1 C2 C3 14.7(4)
O1 C1 C2 C3 -167.4(2)
O2 C1 C2 C7 -163.7(2)
O1 C1 C2 C7 14.2(3)
C7 C2 C3 C4 -0.7(3)
C1 C2 C3 C4 -179.1(2)
C2 C3 C4 C5 0.1(4)
C3 C4 C5 C6 0.3(4)
C4 C5 C6 C7 -0.1(4)
C5 C6 C7 C2 -0.5(4)
C5 C6 C7 C8 179.5(2)
C3 C2 C7 C6 0.9(3)
C1 C2 C7 C6 179.3(2)
C3 C2 C7 C8 -179.0(2)
C1 C2 C7 C8 -0.7(3)
C6 C7 C8 F1 -93.7(2)
C2 C7 C8 F1 86.3(2)
C6 C7 C8 C9 147.2(2)
C2 C7 C8 C9 -32.9(3)
F1 C8 C9 O1 -66.2(2)
C7 C8 C9 O1 53.1(2)
F1 C8 C9 C10 54.6(2)
C7 C8 C9 C10 173.92(19)
O1 C9 C10 C11 -71.4(2)
C8 C9 C10 C11 166.0(2)
C9 C10 C11 C12 178.7(2)
C10 C11 C12 Cl1 56.7(3)
O2 C1 O1 C9 -172.7(2)
C2 C1 O1 C9 9.2(3)
C8 C9 O1 C1 -43.0(3)
C10 C9 O1 C1 -167.49(17)
